data_7104072
loop_
_publ_author_name
'Foo, S. Jo Ling'
'Jones, Nathan D.'
'Patrick, Brian O.'
'James, Brian R.'

_publ_section_title
;
 Diastereoselective formation of a dipalladium(I) complex supported by a
 bridging tetradentate ligand, and oxidative addition of RS--H across a
 phosphine-bridged Pd^I^--Pd^I^ bond
;
_journal_coden_ASTM CHCOFS
_journal_issue 8
_journal_name_full
;
 Chemical Communications (Cambridge, United Kingdom)
;
_journal_page_first 988
_journal_page_last 989
_journal_paper_doi 10.1039/b300177f
_journal_year 2003
_chemical_formula_sum 'C36 H51 Cl3 N4 O P2 Pd2 S'
_chemical_formula_weight 968.96
_space_group_IT_number 14
_symmetry_cell_setting monoclinic
_symmetry_space_group_name_Hall '-P 2yn'
_symmetry_space_group_name_H-M 'P 1 21/n 1'
_atom_sites_solution_hydrogens geom
_atom_sites_solution_primary direct
_atom_sites_solution_secondary difmap
_audit_creation_method SHELXL-97
_cell_angle_alpha 90.00
_cell_angle_beta 91.755(2)
_cell_angle_gamma 90.00
_cell_formula_units_Z 4
_cell_length_a 9.3678(3)
_cell_length_b 17.2299(5)
_cell_length_c 24.7803(9)
_cell_measurement_reflns_used 22821
_cell_measurement_temperature 173(2)
_cell_measurement_theta_max 27.88
_cell_measurement_theta_min 2.30
_cell_volume 3997.8(2)
_computing_structure_refinement 'SHELXL-97 (Sheldrick, 1997)'
_computing_structure_solution 'SHELXS-97 (Sheldrick, 1990)'
_diffrn_ambient_temperature 173(2)
_diffrn_measured_fraction_theta_full 0.905
_diffrn_measured_fraction_theta_max 0.905
_diffrn_radiation_monochromator graphite
_diffrn_radiation_source 'fine-focus sealed tube'
_diffrn_radiation_type MoK\a
_diffrn_radiation_wavelength 0.71069
_diffrn_reflns_av_R_equivalents 0.048
_diffrn_reflns_av_sigmaI/netI 0.0641
_diffrn_reflns_limit_h_max 11
_diffrn_reflns_limit_h_min -12
_diffrn_reflns_limit_k_max 22
_diffrn_reflns_limit_k_min -20
_diffrn_reflns_limit_l_max 29
_diffrn_reflns_limit_l_min -29
_diffrn_reflns_number 36546
_diffrn_reflns_theta_full 27.88
_diffrn_reflns_theta_max 27.88
_diffrn_reflns_theta_min 2.30
_exptl_absorpt_coefficient_mu 1.267
_exptl_absorpt_correction_T_max 1.0000
_exptl_absorpt_correction_T_min 0.8091
_exptl_absorpt_correction_type multi-scan
_exptl_crystal_colour yellow
_exptl_crystal_density_diffrn 1.610
_exptl_crystal_density_method 'not measured'
_exptl_crystal_description needle
_exptl_crystal_F_000 1968
_exptl_crystal_size_max 0.30
_exptl_crystal_size_mid 0.15
_exptl_crystal_size_min 0.10
_refine_diff_density_max 0.942
_refine_diff_density_min -0.669
_refine_diff_density_rms 0.102
_refine_ls_extinction_method none
_refine_ls_goodness_of_fit_ref 0.942
_refine_ls_hydrogen_treatment mixed
_refine_ls_matrix_type full
_refine_ls_number_parameters 477
_refine_ls_number_reflns 8920
_refine_ls_number_restraints 3
_refine_ls_restrained_S_all 0.942
_refine_ls_R_factor_all 0.0455
_refine_ls_R_factor_gt 0.0300
_refine_ls_shift/su_max 0.007
_refine_ls_shift/su_mean 0.008
_refine_ls_structure_factor_coef Fsqd
_refine_ls_weighting_details 'w=1/[\s^2^(Fo^2^)+(0.0145P)^2^+0.0000P] where P=(Fo^2^+2Fc^2^)/3'
_refine_ls_weighting_scheme calc
_refine_ls_wR_factor_gt 0.0648
_refine_ls_wR_factor_ref 0.0702
_reflns_number_gt 6866
_reflns_number_total 8920
_reflns_threshold_expression >2sigma(I)
_cod_data_source_file b300177f.txt
_cod_data_source_block shelxl/2c+Cl-
_cod_depositor_comments
;
The following automatic conversions were performed:

'_refine_ls_weighting_scheme' value 'calc
w=1/[\s^2^(Fo^2^)+(0.0145P)^2^+0.0000P] where P=(Fo^2^+2Fc^2^)/3' was
changed to 'calc'. New tag '_refine_ls_weighting_details' was
created. The value of the new tag was set to
'w=1/[\s^2^(Fo^2^)+(0.0145P)^2^+0.0000P] where P=(Fo^2^+2Fc^2^)/3'.

Automatic conversion script
Id: cif_fix_values 3143 2015-03-26 13:38:13Z robertas 
;
_cod_original_sg_symbol_H-M P21/n
_cod_database_code 7104072

loop_
_symmetry_equiv_pos_as_xyz
'x, y, z'
'-x+1/2, y+1/2, -z+1/2'
'-x, -y, -z'
'x-1/2, -y-1/2, z-1/2'

loop_
_atom_site_label
_atom_site_type_symbol
_atom_site_fract_x
_atom_site_fract_y
_atom_site_fract_z
_atom_site_U_iso_or_equiv
_atom_site_adp_type
_atom_site_occupancy
_atom_site_calc_flag
_atom_site_refinement_flags
_atom_site_disorder_assembly
_atom_site_disorder_group
Pd1 Pd 0.90985(2) 0.207620(12) 0.110863(9) 0.01249(6) Uani 1 d . A 1
Pd2 Pd 0.88549(2) 0.097790(12) 0.251302(9) 0.01398(6) Uani 1 d . A 1
Cl1 Cl 1.13942(9) 0.20474(5) 0.07480(4) 0.0338(2) Uani 1 d . A 1
Cl2 Cl 0.88923(9) -0.04051(4) 0.24877(3) 0.02446(17) Uani 1 d . A 1
Cl3 Cl 1.14644(10) 0.54510(5) 0.08441(3) 0.02887(19) Uani 1 d . B 1
S1 S 0.93273(15) 0.09477(7) 0.16017(5) 0.0130(3) Uani 0.841(5) d PD A 1
P1 P 0.70082(8) 0.22067(4) 0.14727(3) 0.01191(15) Uani 1 d . A 1
P2 P 0.86934(8) 0.22511(4) 0.25510(3) 0.01373(16) Uani 1 d . A 1
O1 O 0.6653(3) 0.05087(14) 0.47889(11) 0.0337(6) Uani 1 d . C 1
N1 N 0.8378(3) 0.29865(13) 0.05659(10) 0.0156(5) Uani 1 d . A 1
N2 N 0.6225(3) 0.11718(14) 0.05809(11) 0.0216(6) Uani 1 d . A 1
N3 N 0.8286(3) 0.09990(13) 0.33485(10) 0.0209(6) Uani 1 d . A 1
N4 N 1.1509(3) 0.21297(15) 0.30759(11) 0.0234(6) Uani 1 d . A 1
C1 C 0.6107(3) 0.29187(15) 0.10563(11) 0.0137(6) Uani 1 d . A 1
C2 C 0.6884(3) 0.32317(15) 0.06386(12) 0.0153(6) Uani 1 d . A 1
C3 C 0.6228(3) 0.37755(17) 0.02924(13) 0.0225(7) Uani 1 d . A 1
H3 H 0.6744 0.3996 0.0006 0.027 Uiso 1 calc R A 1
C4 C 0.4840(3) 0.39897(16) 0.03675(14) 0.0235(7) Uani 1 d . A 1
H4 H 0.4399 0.4356 0.0129 0.028 Uiso 1 calc R A 1
C5 C 0.4065(3) 0.36826(17) 0.07853(14) 0.0241(7) Uani 1 d . A 1
H5 H 0.3104 0.3839 0.0833 0.029 Uiso 1 calc R A 1
C6 C 0.4702(3) 0.31470(16) 0.11330(13) 0.0199(7) Uani 1 d . A 1
H6 H 0.4183 0.2937 0.1422 0.024 Uiso 1 calc R A 1
C7 C 0.9332(3) 0.36808(17) 0.06187(13) 0.0238(7) Uani 1 d . A 1
H7A H 0.9102 0.4048 0.0327 0.036 Uiso 1 calc R A 1
H7B H 1.0330 0.3517 0.0597 0.036 Uiso 1 calc R A 1
H7C H 0.9188 0.3933 0.0968 0.036 Uiso 1 calc R A 1
C8 C 0.8517(4) 0.26638(19) 0.00070(12) 0.0257(7) Uani 1 d . A 1
H8A H 0.7851 0.2230 -0.0046 0.039 Uiso 1 calc R A 1
H8B H 0.9497 0.2480 -0.0038 0.039 Uiso 1 calc R A 1
H8C H 0.8296 0.3070 -0.0259 0.039 Uiso 1 calc R A 1
C9 C 0.5932(3) 0.13437(15) 0.15405(13) 0.0168(6) Uani 1 d . A 1
C10 C 0.5766(3) 0.08704(16) 0.10868(13) 0.0201(7) Uani 1 d . A 1
C11 C 0.5162(4) 0.01376(18) 0.11405(16) 0.0315(8) Uani 1 d . A 1
H11 H 0.5064 -0.0193 0.0835 0.038 Uiso 1 calc R A 1
C12 C 0.4703(4) -0.01123(19) 0.16369(17) 0.0369(9) Uani 1 d . A 1
H12 H 0.4297 -0.0615 0.1669 0.044 Uiso 1 calc R A 1
C13 C 0.4828(4) 0.03560(18) 0.20834(16) 0.0314(8) Uani 1 d . A 1
H13 H 0.4494 0.0185 0.2421 0.038 Uiso 1 calc R A 1
C14 C 0.5452(3) 0.10877(18) 0.20342(14) 0.0255(7) Uani 1 d . A 1
H14 H 0.5550 0.1414 0.2342 0.031 Uiso 1 calc R A 1
C15 C 0.5030(4) 0.14719(19) 0.02498(15) 0.0324(8) Uani 1 d . A 1
H15A H 0.4446 0.1038 0.0113 0.049 Uiso 1 calc R A 1
H15B H 0.5397 0.1766 -0.0055 0.049 Uiso 1 calc R A 1
H15C H 0.4444 0.1813 0.0469 0.049 Uiso 1 calc R A 1
C16 C 0.7081(4) 0.0616(2) 0.02767(16) 0.0363(9) Uani 1 d . A 1
H16A H 0.7834 0.0399 0.0515 0.054 Uiso 1 calc R A 1
H16B H 0.7515 0.0882 -0.0027 0.054 Uiso 1 calc R A 1
H16C H 0.6464 0.0196 0.0140 0.054 Uiso 1 calc R A 1
C17 C 0.7157(3) 0.26289(15) 0.21519(11) 0.0146(6) Uani 1 d . A 1
H17A H 0.6270 0.2518 0.2345 0.018 Uiso 1 calc R A 1
H17B H 0.7248 0.3199 0.2120 0.018 Uiso 1 calc R A 1
C18 C 0.8247(3) 0.24346(16) 0.32406(12) 0.0176(6) Uani 1 d . A 1
C19 C 0.8114(4) 0.17982(17) 0.35740(12) 0.0220(7) Uani 1 d . A 1
C20 C 0.7806(4) 0.18960(19) 0.41154(13) 0.0309(8) Uani 1 d . A 1
H20 H 0.7716 0.1459 0.4345 0.037 Uiso 1 calc R A 1
C21 C 0.7632(4) 0.2641(2) 0.43151(14) 0.0331(8) Uani 1 d . A 1
H21 H 0.7420 0.2713 0.4684 0.040 Uiso 1 calc R A 1
C22 C 0.7762(4) 0.32784(19) 0.39826(14) 0.0284(8) Uani 1 d . A 1
H22 H 0.7652 0.3787 0.4124 0.034 Uiso 1 calc R A 1
C23 C 0.8052(3) 0.31779(18) 0.34446(13) 0.0241(7) Uani 1 d . A 1
H23 H 0.8119 0.3616 0.3214 0.029 Uiso 1 calc R A 1
C24 C 0.6890(4) 0.05774(19) 0.33989(14) 0.0337(9) Uani 1 d . A 1
H24A H 0.6940 0.0076 0.3214 0.051 Uiso 1 calc R A 1
H24B H 0.6118 0.0889 0.3234 0.051 Uiso 1 calc R A 1
H24C H 0.6703 0.0493 0.3781 0.051 Uiso 1 calc R A 1
C25 C 0.9422(4) 0.0578(2) 0.36635(14) 0.0383(10) Uani 1 d . A 1
H25A H 0.9158 0.0545 0.4042 0.058 Uiso 1 calc R A 1
H25B H 1.0328 0.0858 0.3638 0.058 Uiso 1 calc R A 1
H25C H 0.9528 0.0054 0.3517 0.058 Uiso 1 calc R A 1
C26 C 1.0168(3) 0.28826(16) 0.24028(12) 0.0158(6) Uani 1 d . A 1
C27 C 1.1462(3) 0.27623(16) 0.26916(12) 0.0191(6) Uani 1 d . A 1
C28 C 1.2607(4) 0.32429(19) 0.26005(14) 0.0281(8) Uani 1 d . A 1
H28 H 1.3476 0.3171 0.2802 0.034 Uiso 1 calc R A 1
C29 C 1.2507(4) 0.38298(19) 0.22181(14) 0.0277(8) Uani 1 d . A 1
H29 H 1.3310 0.4151 0.2157 0.033 Uiso 1 calc R A 1
C30 C 1.1250(3) 0.39515(17) 0.19260(13) 0.0220(7) Uani 1 d . A 1
H30 H 1.1185 0.4352 0.1663 0.026 Uiso 1 calc R A 1
C31 C 1.0082(3) 0.34822(16) 0.20211(12) 0.0188(6) Uani 1 d . A 1
H31 H 0.9210 0.3568 0.1825 0.023 Uiso 1 calc R A 1
C32 C 1.2522(4) 0.1532(2) 0.29125(16) 0.0406(10) Uani 1 d . A 1
H32A H 1.2253 0.1345 0.2550 0.061 Uiso 1 calc R A 1
H32B H 1.2505 0.1099 0.3168 0.061 Uiso 1 calc R A 1
H32C H 1.3486 0.1753 0.2910 0.061 Uiso 1 calc R A 1
C33 C 1.1823(4) 0.2394(2) 0.36285(14) 0.0384(9) Uani 1 d . A 1
H33A H 1.2786 0.2616 0.3651 0.058 Uiso 1 calc R A 1
H33B H 1.1768 0.1953 0.3877 0.058 Uiso 1 calc R A 1
H33C H 1.1125 0.2789 0.3727 0.058 Uiso 1 calc R A 1
C34 C 1.1144(4) 0.0571(2) 0.15466(15) 0.0211(9) Uani 0.841(5) d PD A 1
H34A H 1.1836 0.1006 0.1546 0.025 Uiso 0.841(5) calc PR A 1
H34B H 1.1386 0.0231 0.1858 0.025 Uiso 0.841(5) calc PR A 1
C35 C 1.1216(4) 0.0110(2) 0.10182(18) 0.0316(11) Uani 0.841(5) d PD A 1
H35A H 1.0730 0.0412 0.0727 0.038 Uiso 0.841(5) calc PR A 1
H35B H 1.2230 0.0054 0.0924 0.038 Uiso 0.841(5) calc PR A 1
C36 C 1.0555(6) -0.0677(3) 0.1038(2) 0.0681(15) Uani 1 d D A 1
H36A H 1.1161 -0.1020 0.1261 0.102 Uiso 1 calc R A 1
H36B H 1.0463 -0.0888 0.0671 0.102 Uiso 1 calc R A 1
H36C H 0.9608 -0.0639 0.1193 0.102 Uiso 1 calc R A 1
H1A H 0.672(7) 0.022(4) 0.524(3) 0.16(3) Uiso 1 d . D 1
H1B H 0.578(6) 0.047(3) 0.463(2) 0.086(19) Uiso 1 d . E 1
S1B S 0.9974(11) 0.1171(4) 0.1730(3) 0.022(2) Uani 0.159(5) d PD A 2
C34B C 0.964(3) 0.0291(10) 0.1331(10) 0.049(7) Uiso 0.159(5) d PD A 2
H34C H 0.8860 -0.0026 0.1474 0.058 Uiso 0.159(5) calc PR A 2
H34D H 0.9449 0.0406 0.0945 0.058 Uiso 0.159(5) calc PR A 2
C35B C 1.111(3) -0.0089(15) 0.1430(13) 0.082(11) Uiso 0.159(5) d PD A 2

loop_
_atom_site_aniso_label
_atom_site_aniso_U_11
_atom_site_aniso_U_22
_atom_site_aniso_U_33
_atom_site_aniso_U_23
_atom_site_aniso_U_13
_atom_site_aniso_U_12
Pd1 0.01315(11) 0.01495(10) 0.00954(11) 0.00301(8) 0.00322(8) 0.00030(8)
Pd2 0.02170(12) 0.01045(10) 0.00993(12) 0.00327(8) 0.00256(9) 0.00108(8)
Cl1 0.0180(4) 0.0489(5) 0.0353(5) 0.0189(4) 0.0130(4) 0.0046(4)
Cl2 0.0369(5) 0.0112(3) 0.0253(4) 0.0029(3) 0.0013(4) 0.0010(3)
Cl3 0.0399(5) 0.0278(4) 0.0186(4) 0.0026(3) -0.0037(4) -0.0078(4)
S1 0.0159(6) 0.0128(5) 0.0104(5) 0.0006(4) 0.0016(4) 0.0030(4)
P1 0.0128(4) 0.0121(3) 0.0110(4) 0.0013(3) 0.0025(3) 0.0003(3)
P2 0.0218(4) 0.0106(3) 0.0089(4) 0.0017(3) 0.0019(3) -0.0004(3)
O1 0.0328(15) 0.0361(14) 0.0325(16) 0.0037(11) 0.0052(12) -0.0080(12)
N1 0.0158(13) 0.0193(12) 0.0119(13) 0.0066(10) 0.0012(10) -0.0028(10)
N2 0.0219(14) 0.0221(13) 0.0208(15) -0.0060(11) -0.0018(11) -0.0001(11)
N3 0.0380(16) 0.0141(12) 0.0108(13) 0.0021(10) 0.0034(11) -0.0038(11)
N4 0.0312(16) 0.0253(14) 0.0134(14) 0.0017(11) -0.0032(12) 0.0070(12)
C1 0.0176(15) 0.0097(12) 0.0139(15) 0.0000(10) -0.0017(12) -0.0010(11)
C2 0.0179(15) 0.0143(13) 0.0134(15) 0.0007(11) -0.0032(12) -0.0026(11)
C3 0.0261(18) 0.0203(15) 0.0207(18) 0.0070(12) -0.0057(14) -0.0018(13)
C4 0.0261(17) 0.0132(14) 0.0303(19) 0.0066(13) -0.0107(14) 0.0009(12)
C5 0.0178(17) 0.0175(15) 0.037(2) 0.0004(13) -0.0057(15) 0.0043(12)
C6 0.0173(15) 0.0185(14) 0.0240(18) 0.0044(12) 0.0040(13) 0.0028(12)
C7 0.0217(17) 0.0257(16) 0.0239(18) 0.0122(13) -0.0031(14) -0.0095(13)
C8 0.0298(19) 0.0338(18) 0.0136(17) 0.0022(13) 0.0001(14) 0.0027(14)
C9 0.0138(15) 0.0127(13) 0.0239(17) 0.0067(11) 0.0014(13) 0.0001(11)
C10 0.0147(15) 0.0178(15) 0.0277(18) 0.0001(12) -0.0014(13) 0.0012(12)
C11 0.030(2) 0.0186(16) 0.046(2) -0.0050(15) -0.0006(17) -0.0059(14)
C12 0.030(2) 0.0150(16) 0.065(3) 0.0102(17) -0.0003(19) -0.0057(14)
C13 0.0241(18) 0.0253(17) 0.045(2) 0.0187(16) 0.0030(16) -0.0064(14)
C14 0.0255(18) 0.0226(16) 0.0285(19) 0.0059(13) 0.0036(15) -0.0058(13)
C15 0.034(2) 0.0306(18) 0.032(2) -0.0012(15) -0.0121(17) -0.0037(15)
C16 0.040(2) 0.0318(19) 0.038(2) -0.0154(16) 0.0084(18) -0.0010(16)
C17 0.0172(15) 0.0133(13) 0.0137(15) -0.0024(11) 0.0043(12) 0.0020(11)
C18 0.0221(16) 0.0177(14) 0.0133(16) -0.0011(11) 0.0020(13) -0.0020(12)
C19 0.0326(19) 0.0212(15) 0.0124(16) -0.0013(12) 0.0040(14) -0.0045(13)
C20 0.047(2) 0.0311(18) 0.0153(18) 0.0043(13) 0.0042(16) -0.0074(16)
C21 0.045(2) 0.042(2) 0.0131(18) -0.0076(14) 0.0080(16) -0.0090(17)
C22 0.037(2) 0.0266(17) 0.0219(19) -0.0090(14) 0.0042(15) -0.0027(15)
C23 0.0309(19) 0.0229(15) 0.0186(17) -0.0019(13) 0.0047(14) -0.0015(13)
C24 0.054(2) 0.0278(18) 0.0208(19) -0.0016(14) 0.0162(17) -0.0185(17)
C25 0.067(3) 0.0326(19) 0.0147(18) 0.0091(14) -0.0064(18) 0.0100(18)
C26 0.0219(16) 0.0138(13) 0.0118(15) -0.0007(11) 0.0027(12) 0.0009(11)
C27 0.0214(16) 0.0224(15) 0.0135(16) -0.0038(12) 0.0018(13) 0.0032(12)
C28 0.0191(17) 0.0399(19) 0.0251(19) -0.0036(15) -0.0013(14) -0.0031(14)
C29 0.0270(19) 0.0284(17) 0.028(2) -0.0049(14) 0.0070(15) -0.0104(14)
C30 0.0323(19) 0.0182(15) 0.0158(16) -0.0026(12) 0.0062(14) -0.0059(13)
C31 0.0263(17) 0.0147(14) 0.0152(16) 0.0020(11) -0.0022(13) -0.0041(12)
C32 0.048(3) 0.041(2) 0.032(2) 0.0025(17) -0.0002(19) 0.0194(18)
C33 0.053(3) 0.044(2) 0.0169(19) 0.0034(16) -0.0121(18) -0.0006(19)
C34 0.0165(19) 0.028(2) 0.019(2) 0.0023(15) -0.0005(15) 0.0086(15)
C35 0.022(2) 0.039(2) 0.034(3) -0.0140(19) 0.0064(19) 0.0091(18)
C36 0.085(4) 0.053(3) 0.067(4) -0.013(2) 0.017(3) -0.009(3)
S1B 0.035(5) 0.021(3) 0.012(3) 0.002(2) 0.010(3) 0.009(3)

loop_
_atom_type_symbol
_atom_type_description
_atom_type_scat_dispersion_real
_atom_type_scat_dispersion_imag
_atom_type_scat_source
C C 0.0033 0.0016 'International Tables Vol C Tables 4.2.6.8 and 6.1.1.4'
H H 0.0000 0.0000 'International Tables Vol C Tables 4.2.6.8 and 6.1.1.4'
N N 0.0061 0.0033 'International Tables Vol C Tables 4.2.6.8 and 6.1.1.4'
P P 0.1023 0.0942 'International Tables Vol C Tables 4.2.6.8 and 6.1.1.4'
S S 0.1246 0.1234 'International Tables Vol C Tables 4.2.6.8 and 6.1.1.4'
Cl Cl 0.1484 0.1585 'International Tables Vol C Tables 4.2.6.8 and 6.1.1.4'
Pd Pd -0.9988 1.0072 'International Tables Vol C Tables 4.2.6.8 and 6.1.1.4'
O O 0.0106 0.0060 'International Tables Vol C Tables 4.2.6.8 and 6.1.1.4'

loop_
_geom_angle_atom_site_label_1
_geom_angle_atom_site_label_2
_geom_angle_atom_site_label_3
_geom_angle
_geom_angle_site_symmetry_1
_geom_angle_site_symmetry_3
_geom_angle_publ_flag
N1 Pd1 P1 85.16(7) . . ?
N1 Pd1 S1 164.86(8) . . ?
P1 Pd1 S1 86.45(3) . . ?
N1 Pd1 Cl1 92.91(7) . . ?
P1 Pd1 Cl1 174.86(3) . . ?
S1 Pd1 Cl1 96.45(4) . . ?
N3 Pd2 P2 85.57(7) . . ?
N3 Pd2 S1 176.67(8) . . ?
P2 Pd2 S1 94.57(4) . . ?
N3 Pd2 Cl2 92.66(7) . . ?
P2 Pd2 Cl2 176.73(3) . . ?
S1 Pd2 Cl2 87.05(4) . . ?
C34 S1 Pd1 109.34(13) . . ?
C34 S1 Pd2 106.66(13) . . ?
Pd1 S1 Pd2 118.76(5) . . ?
C1 P1 C9 111.20(13) . . ?
C1 P1 C17 106.10(13) . . ?
C9 P1 C17 105.53(14) . . ?
C1 P1 Pd1 104.08(10) . . ?
C9 P1 Pd1 117.50(10) . . ?
C17 P1 Pd1 111.99(10) . . ?
C18 P2 C26 106.80(14) . . ?
C18 P2 C17 104.33(14) . . ?
C26 P2 C17 105.57(13) . . ?
C18 P2 Pd2 103.53(10) . . ?
C26 P2 Pd2 122.54(10) . . ?
C17 P2 Pd2 112.53(9) . . ?
C2 N1 C7 109.0(2) . . ?
C2 N1 C8 109.1(2) . . ?
C7 N1 C8 107.9(2) . . ?
C2 N1 Pd1 114.24(17) . . ?
C7 N1 Pd1 110.57(17) . . ?
C8 N1 Pd1 105.71(17) . . ?
C10 N2 C15 111.9(3) . . ?
C10 N2 C16 113.2(3) . . ?
C15 N2 C16 111.3(3) . . ?
C25 N3 C19 109.6(3) . . ?
C25 N3 C24 109.3(3) . . ?
C19 N3 C24 108.1(2) . . ?
C25 N3 Pd2 107.5(2) . . ?
C19 N3 Pd2 114.01(18) . . ?
C24 N3 Pd2 108.24(19) . . ?
C27 N4 C33 112.5(3) . . ?
C27 N4 C32 110.7(3) . . ?
C33 N4 C32 111.3(3) . . ?
C2 C1 C6 120.7(3) . . ?
C2 C1 P1 116.4(2) . . ?
C6 C1 P1 122.9(2) . . ?
C1 C2 C3 119.0(3) . . ?
C1 C2 N1 119.9(2) . . ?
C3 C2 N1 121.1(3) . . ?
C4 C3 C2 119.9(3) . . ?
C3 C4 C5 121.3(3) . . ?
C6 C5 C4 119.5(3) . . ?
C5 C6 C1 119.6(3) . . ?
C14 C9 C10 119.6(3) . . ?
C14 C9 P1 122.7(2) . . ?
C10 C9 P1 117.1(2) . . ?
C11 C10 C9 119.3(3) . . ?
C11 C10 N2 123.1(3) . . ?
C9 C10 N2 117.6(2) . . ?
C12 C11 C10 120.4(3) . . ?
C13 C12 C11 120.9(3) . . ?
C12 C13 C14 119.1(3) . . ?
C9 C14 C13 120.8(3) . . ?
P1 C17 P2 112.89(14) . . ?
C19 C18 C23 119.9(3) . . ?
C19 C18 P2 117.2(2) . . ?
C23 C18 P2 122.9(2) . . ?
C18 C19 C20 120.4(3) . . ?
C18 C19 N3 119.6(3) . . ?
C20 C19 N3 120.0(3) . . ?
C21 C20 C19 119.1(3) . . ?
C22 C21 C20 120.6(3) . . ?
C23 C22 C21 120.0(3) . . ?
C22 C23 C18 119.9(3) . . ?
C31 C26 C27 119.0(3) . . ?
C31 C26 P2 123.6(2) . . ?
C27 C26 P2 117.5(2) . . ?
C28 C27 C26 119.4(3) . . ?
C28 C27 N4 123.5(3) . . ?
C26 C27 N4 117.1(3) . . ?
C27 C28 C29 120.8(3) . . ?
C30 C29 C28 120.6(3) . . ?
C29 C30 C31 119.2(3) . . ?
C30 C31 C26 121.0(3) . . ?
C35 C34 S1 108.2(3) . . ?
C36 C35 C34 114.5(4) . . ?
C35B C34B S1B 97.5(11) . . ?

loop_
_geom_bond_atom_site_label_1
_geom_bond_atom_site_label_2
_geom_bond_distance
_geom_bond_site_symmetry_2
_geom_bond_publ_flag
Pd1 N1 2.161(2) . ?
Pd1 P1 2.1925(8) . ?
Pd1 S1 2.3030(10) . ?
Pd1 Cl1 2.3545(8) . ?
Pd2 N3 2.154(3) . ?
Pd2 P2 2.2011(7) . ?
Pd2 S1 2.3150(10) . ?
Pd2 Cl2 2.3840(7) . ?
S1 C34 1.830(4) . ?
P1 C1 1.797(3) . ?
P1 C9 1.807(3) . ?
P1 C17 1.835(3) . ?
P2 C18 1.800(3) . ?
P2 C26 1.805(3) . ?
P2 C17 1.840(3) . ?
N1 C2 1.478(4) . ?
N1 C7 1.497(4) . ?
N1 C8 1.502(4) . ?
N2 C10 1.435(4) . ?
N2 C15 1.463(4) . ?
N2 C16 1.472(4) . ?
N3 C25 1.489(4) . ?
N3 C19 1.497(4) . ?
N3 C24 1.504(4) . ?
N4 C27 1.447(4) . ?
N4 C33 1.464(4) . ?
N4 C32 1.466(4) . ?
C1 C2 1.392(4) . ?
C1 C6 1.393(4) . ?
C2 C3 1.400(4) . ?
C3 C4 1.370(4) . ?
C4 C5 1.388(5) . ?
C5 C6 1.385(4) . ?
C9 C14 1.388(4) . ?
C9 C10 1.394(4) . ?
C10 C11 1.392(4) . ?
C11 C12 1.384(5) . ?
C12 C13 1.372(5) . ?
C13 C14 1.397(4) . ?
C18 C19 1.381(4) . ?
C18 C23 1.391(4) . ?
C19 C20 1.391(4) . ?
C20 C21 1.387(5) . ?
C21 C22 1.381(5) . ?
C22 C23 1.380(4) . ?
C26 C31 1.401(4) . ?
C26 C27 1.403(4) . ?
C27 C28 1.379(4) . ?
C28 C29 1.387(5) . ?
C29 C30 1.379(5) . ?
C30 C31 1.386(4) . ?
C34 C35 1.535(5) . ?
C35 C36 1.492(6) . ?
S1B C34B 1.831(6) . ?
C34B C35B 1.535(7) . ?

loop_
_geom_torsion_atom_site_label_1
_geom_torsion_atom_site_label_2
_geom_torsion_atom_site_label_3
_geom_torsion_atom_site_label_4
_geom_torsion
_geom_torsion_site_symmetry_1
_geom_torsion_site_symmetry_2
_geom_torsion_site_symmetry_3
_geom_torsion_site_symmetry_4
_geom_torsion_publ_flag
N1 Pd1 S1 C34 131.9(3) . . . . ?
P1 Pd1 S1 C34 -171.66(14) . . . . ?
Cl1 Pd1 S1 C34 4.08(14) . . . . ?
N1 Pd1 S1 Pd2 -105.4(3) . . . . ?
P1 Pd1 S1 Pd2 -49.03(7) . . . . ?
Cl1 Pd1 S1 Pd2 126.71(7) . . . . ?
N3 Pd2 S1 C34 -153.2(12) . . . . ?
P2 Pd2 S1 C34 114.68(14) . . . . ?
Cl2 Pd2 S1 C34 -68.17(14) . . . . ?
N3 Pd2 S1 Pd1 82.9(12) . . . . ?
P2 Pd2 S1 Pd1 -9.27(7) . . . . ?
Cl2 Pd2 S1 Pd1 167.87(7) . . . . ?
N1 Pd1 P1 C1 3.37(11) . . . . ?
S1 Pd1 P1 C1 -164.02(10) . . . . ?
Cl1 Pd1 P1 C1 71.5(4) . . . . ?
N1 Pd1 P1 C9 126.80(13) . . . . ?
S1 Pd1 P1 C9 -40.59(12) . . . . ?
Cl1 Pd1 P1 C9 -165.1(3) . . . . ?
N1 Pd1 P1 C17 -110.81(12) . . . . ?
S1 Pd1 P1 C17 81.80(10) . . . . ?
Cl1 Pd1 P1 C17 -42.7(4) . . . . ?
N3 Pd2 P2 C18 1.21(13) . . . . ?
S1 Pd2 P2 C18 177.87(11) . . . . ?
Cl2 Pd2 P2 C18 58.4(5) . . . . ?
N3 Pd2 P2 C26 121.61(14) . . . . ?
S1 Pd2 P2 C26 -61.72(12) . . . . ?
Cl2 Pd2 P2 C26 179(13) . . . . ?
N3 Pd2 P2 C17 -110.84(13) . . . . ?
S1 Pd2 P2 C17 65.82(11) . . . . ?
Cl2 Pd2 P2 C17 -53.6(5) . . . . ?
P1 Pd1 N1 C2 -4.57(17) . . . . ?
S1 Pd1 N1 C2 52.0(4) . . . . ?
Cl1 Pd1 N1 C2 -179.80(18) . . . . ?
P1 Pd1 N1 C7 118.85(19) . . . . ?
S1 Pd1 N1 C7 175.4(2) . . . . ?
Cl1 Pd1 N1 C7 -56.38(19) . . . . ?
P1 Pd1 N1 C8 -124.58(18) . . . . ?
S1 Pd1 N1 C8 -68.0(3) . . . . ?
Cl1 Pd1 N1 C8 60.19(18) . . . . ?
P2 Pd2 N3 C25 -124.3(2) . . . . ?
S1 Pd2 N3 C25 143.3(11) . . . . ?
Cl2 Pd2 N3 C25 58.5(2) . . . . ?
P2 Pd2 N3 C19 -2.5(2) . . . . ?
S1 Pd2 N3 C19 -94.9(12) . . . . ?
Cl2 Pd2 N3 C19 -179.8(2) . . . . ?
P2 Pd2 N3 C24 117.7(2) . . . . ?
S1 Pd2 N3 C24 25.3(13) . . . . ?
Cl2 Pd2 N3 C24 -59.5(2) . . . . ?
C9 P1 C1 C2 -129.6(2) . . . . ?
C17 P1 C1 C2 116.1(2) . . . . ?
Pd1 P1 C1 C2 -2.2(2) . . . . ?
C9 P1 C1 C6 49.4(3) . . . . ?
C17 P1 C1 C6 -64.9(3) . . . . ?
Pd1 P1 C1 C6 176.8(2) . . . . ?
C6 C1 C2 C3 -0.6(4) . . . . ?
P1 C1 C2 C3 178.5(2) . . . . ?
C6 C1 C2 N1 179.6(3) . . . . ?
P1 C1 C2 N1 -1.4(3) . . . . ?
C7 N1 C2 C1 -119.7(3) . . . . ?
C8 N1 C2 C1 122.6(3) . . . . ?
Pd1 N1 C2 C1 4.5(3) . . . . ?
C7 N1 C2 C3 60.4(3) . . . . ?
C8 N1 C2 C3 -57.3(3) . . . . ?
Pd1 N1 C2 C3 -175.3(2) . . . . ?
C1 C2 C3 C4 -0.2(4) . . . . ?
N1 C2 C3 C4 179.7(3) . . . . ?
C2 C3 C4 C5 0.6(5) . . . . ?
C3 C4 C5 C6 -0.2(5) . . . . ?
C4 C5 C6 C1 -0.5(5) . . . . ?
C2 C1 C6 C5 0.9(4) . . . . ?
P1 C1 C6 C5 -178.1(2) . . . . ?
C1 P1 C9 C14 -118.0(3) . . . . ?
C17 P1 C9 C14 -3.4(3) . . . . ?
Pd1 P1 C9 C14 122.2(2) . . . . ?
C1 P1 C9 C10 71.2(3) . . . . ?
C17 P1 C9 C10 -174.2(2) . . . . ?
Pd1 P1 C9 C10 -48.5(3) . . . . ?
C14 C9 C10 C11 -2.0(4) . . . . ?
P1 C9 C10 C11 169.0(2) . . . . ?
C14 C9 C10 N2 177.5(3) . . . . ?
P1 C9 C10 N2 -11.4(4) . . . . ?
C15 N2 C10 C11 79.9(4) . . . . ?
C16 N2 C10 C11 -46.8(4) . . . . ?
C15 N2 C10 C9 -99.6(3) . . . . ?
C16 N2 C10 C9 133.7(3) . . . . ?
C9 C10 C11 C12 1.3(5) . . . . ?
N2 C10 C11 C12 -178.2(3) . . . . ?
C10 C11 C12 C13 0.3(5) . . . . ?
C11 C12 C13 C14 -1.3(5) . . . . ?
C10 C9 C14 C13 1.1(5) . . . . ?
P1 C9 C14 C13 -169.4(2) . . . . ?
C12 C13 C14 C9 0.5(5) . . . . ?
C1 P1 C17 P2 -152.93(15) . . . . ?
C9 P1 C17 P2 88.98(17) . . . . ?
Pd1 P1 C17 P2 -40.00(17) . . . . ?
C18 P2 C17 P1 -158.59(15) . . . . ?
C26 P2 C17 P1 89.04(17) . . . . ?
Pd2 P2 C17 P1 -47.03(17) . . . . ?
C26 P2 C18 C19 -130.4(3) . . . . ?
C17 P2 C18 C19 118.1(3) . . . . ?
Pd2 P2 C18 C19 0.2(3) . . . . ?
C26 P2 C18 C23 48.9(3) . . . . ?
C17 P2 C18 C23 -62.6(3) . . . . ?
Pd2 P2 C18 C23 179.5(3) . . . . ?
C23 C18 C19 C20 -0.9(5) . . . . ?
P2 C18 C19 C20 178.4(3) . . . . ?
C23 C18 C19 N3 178.4(3) . . . . ?
P2 C18 C19 N3 -2.4(4) . . . . ?
C25 N3 C19 C18 124.0(3) . . . . ?
C24 N3 C19 C18 -116.9(3) . . . . ?
Pd2 N3 C19 C18 3.4(4) . . . . ?
C25 N3 C19 C20 -56.7(4) . . . . ?
C24 N3 C19 C20 62.3(4) . . . . ?
Pd2 N3 C19 C20 -177.3(3) . . . . ?
C18 C19 C20 C21 0.1(5) . . . . ?
N3 C19 C20 C21 -179.1(3) . . . . ?
C19 C20 C21 C22 -0.1(6) . . . . ?
C20 C21 C22 C23 0.8(6) . . . . ?
C21 C22 C23 C18 -1.5(5) . . . . ?
C19 C18 C23 C22 1.6(5) . . . . ?
P2 C18 C23 C22 -177.6(3) . . . . ?
C18 P2 C26 C31 -115.3(3) . . . . ?
C17 P2 C26 C31 -4.7(3) . . . . ?
Pd2 P2 C26 C31 125.8(2) . . . . ?
C18 P2 C26 C27 64.2(3) . . . . ?
C17 P2 C26 C27 174.9(2) . . . . ?
Pd2 P2 C26 C27 -54.6(3) . . . . ?
C31 C26 C27 C28 1.1(4) . . . . ?
P2 C26 C27 C28 -178.5(2) . . . . ?
C31 C26 C27 N4 -179.1(3) . . . . ?
P2 C26 C27 N4 1.3(4) . . . . ?
C33 N4 C27 C28 60.5(4) . . . . ?
C32 N4 C27 C28 -64.8(4) . . . . ?
C33 N4 C27 C26 -119.3(3) . . . . ?
C32 N4 C27 C26 115.5(3) . . . . ?
C26 C27 C28 C29 -1.6(5) . . . . ?
N4 C27 C28 C29 178.6(3) . . . . ?
C27 C28 C29 C30 0.9(5) . . . . ?
C28 C29 C30 C31 0.3(5) . . . . ?
C29 C30 C31 C26 -0.9(5) . . . . ?
C27 C26 C31 C30 0.2(4) . . . . ?
P2 C26 C31 C30 179.7(2) . . . . ?
Pd1 S1 C34 C35 -82.7(3) . . . . ?
Pd2 S1 C34 C35 147.7(2) . . . . ?
S1 C34 C35 C36 -76.8(4) . . . . ?
